data_4104049
loop_
_publ_author_name
'Elinor C. Spencer'
'Ross J. Angel'
'Nancy L. Ross'
'Brian E. Hanson'
'Judith A. K. Howard'

_publ_section_title
;
 Pressure-Induced Cooperative Bond Rearrangement in a Zinc Imidazolate
 Framework: A High-Pressure Single-Crystal X-Ray Diffraction Study
;
_journal_name_full 'Journal of the American Chemical Society'
_journal_page_first 4022
_journal_page_last 4026
_journal_paper_doi 10.1021/ja808531m
_journal_volume 131
_journal_year 2009
_chemical_formula_moiety 'C12 H12 N8 Zn2'
_chemical_formula_sum 'C12 H12 N8 Zn2'
_chemical_formula_weight 399.04
_chemical_name_common 'Zinc Imidazolate'
_chemical_name_systematic
;
 ?
;
_space_group_IT_number 110
_symmetry_cell_setting tetragonal
_symmetry_space_group_name_Hall 'I 4bw -2c'
_symmetry_space_group_name_H-M 'I 41 c d'
_atom_sites_solution_hydrogens geom
_atom_sites_solution_primary direct
_atom_sites_solution_secondary difmap
_audit_creation_method SHELXL-97
_cell_angle_alpha 90.00
_cell_angle_beta 90.00
_cell_angle_gamma 90.00
_cell_formula_units_Z 16
_cell_length_a 23.4856(6)
_cell_length_b 23.4856(6)
_cell_length_c 12.4521(7)
_cell_measurement_pressure 100(1)
_cell_measurement_reflns_used 811
_cell_measurement_temperature 298(2)
_cell_measurement_theta_max 16.564
_cell_measurement_theta_min 2.405
_cell_volume 6868.2(5)
_computing_cell_refinement 'RED v171.32 (Oxford Diffraction)'
_computing_data_collection 'CCD v171.32 (Oxford Diffraction)'
_computing_data_reduction
;
RED v171.32 (Oxford Diffraction)
Absorb61, Angel (2004) J. Appl. Cryst. 37:486-492
Average v.2.21, Angel (2005)                 
;
_computing_molecular_graphics
;
CrystalMaker V.2.0.6, CrystalMaker Software Ltd.'
;
_computing_structure_refinement
;
shelxl-97 (G.M.Sheldrick, 2008, Acta Cryst., A64,112)
WinGX (L.J Farrugia, 1999, J. Appl. Cryst., 32, 837)
;
_computing_structure_solution
;
shelxs-86 (G.M.Sheldrick, 2008, Acta Cryst., A64,112)
WinGX (L.J Farrugia, 1999, J. Appl. Cryst., 32, 837)
;
_diffrn_ambient_pressure 100(1)
_diffrn_ambient_temperature 298(2)
_diffrn_detector 'Oxford Diffraction, Xcalibur1 CCD'
_diffrn_measured_fraction_theta_full 0.512
_diffrn_measured_fraction_theta_max 0.510
_diffrn_measurement_device '\k-geometry diffractometer'
_diffrn_measurement_device_type 'Oxford Diffraction Xcalibur1'
_diffrn_measurement_method 'phi and omega scans'
_diffrn_radiation_monochromator graphite
_diffrn_radiation_probe x-ray
_diffrn_radiation_source 'fine-focus sealed tube'
_diffrn_radiation_type MoK\a
_diffrn_radiation_wavelength 0.71073
_diffrn_reflns_av_R_equivalents 1.021
_diffrn_reflns_limit_h_max 26
_diffrn_reflns_limit_h_min -26
_diffrn_reflns_limit_k_max 26
_diffrn_reflns_limit_k_min -26
_diffrn_reflns_limit_l_max 17
_diffrn_reflns_limit_l_min -17
_diffrn_reflns_number 49902
_diffrn_reflns_reduction_process
; 
Data averaged using Blessing (1987) criteria 
;
_diffrn_reflns_theta_full 30.00
_diffrn_reflns_theta_max 30.05
_diffrn_reflns_theta_min 2.53
_exptl_absorpt_coefficient_mu 2.801
_exptl_absorpt_correction_T_max 0.302
_exptl_absorpt_correction_T_min 0.214
_exptl_absorpt_correction_type gaussian
_exptl_absorpt_process_details
;
Gaussian integration over a grid
of 16 x  8 x 16 points =  2048 total grid points
  Based upon method of Burnham (1966)

 Data corrected for diamond-anvil cell absorption
 Note that exptl_absorpt_correction_tmin and _tmax
 the total correction factors applied to the intensities
 The individual factors are: 
         range of dac transmission factors (min-max)      0.305     0.394
         range of gasket transmission (min-max)           0.937     1.000
         range of P media transmission (min-max)          1.000     1.000

 thickness of diamond anvil 1:  1.500 mm, mu =  0.2000 mm-1
       thickness of platten 1:  3.300 mm, mu =  0.0500 mm-1

 thickness of diamond anvil 2:  1.500 mm, mu =  0.2000 mm-1
       thickness of platten 2:  3.300 mm, mu =  0.0500 mm-1

    Gasket shadowing corrections were made based upon
    Gasket thickness = 145.0 microns, radius = 250.0 microns
    Gasket absorption coeff =        30.00 mm-1
    REFLECTION WAS CONSIDERED TOTALLY OBSCURED IF 
 FRACTION CRYSTAL ILLUMINATED WAS LESS THAN 0.20

    Non-absorbing pressure medium
;
_exptl_crystal_colour Colourless
_exptl_crystal_density_diffrn 1.544
_exptl_crystal_density_meas ?
_exptl_crystal_density_method 'not measured'
_exptl_crystal_description Block
_exptl_crystal_F_000 3200
_exptl_crystal_preparation
;
crystal mounted in a diamond-anvil cell
;
_exptl_crystal_size_max 0.420
_exptl_crystal_size_mid 0.096
_exptl_crystal_size_min 0.096
_refine_diff_density_max 0.541
_refine_diff_density_min -0.439
_refine_diff_density_rms 0.094
_refine_ls_abs_structure_details 'Flack H D (1983), Acta Cryst. A39, 876-881'
_refine_ls_abs_structure_Flack 0.08(9)
_refine_ls_extinction_coef 'Not refined'
_refine_ls_extinction_method none
_refine_ls_goodness_of_fit_ref 0.924
_refine_ls_hydrogen_treatment constr
_refine_ls_matrix_type full
_refine_ls_number_parameters 77
_refine_ls_number_reflns 950
_refine_ls_number_restraints 37
_refine_ls_restrained_S_all 0.910
_refine_ls_R_factor_all 0.2482
_refine_ls_R_factor_gt 0.0757
_refine_ls_shift/su_max 0.000
_refine_ls_shift/su_mean 0.000
_refine_ls_structure_factor_coef Fsqd
_refine_ls_weighting_details 'calc w=1/[\s^2^(Fo^2^)+(0.0237P)^2^+0.0000P] where P=(Fo^2^+2Fc^2^)/3'
_refine_ls_weighting_scheme calc
_refine_ls_wR_factor_gt 0.0953
_refine_ls_wR_factor_ref 0.1303
_reflns_number_gt 409
_reflns_number_total 2923
_reflns_threshold_expression 'Fsqd > 2.0u(Fsqd)'
_cod_data_source_file ja808531m_si_002_2.cif
_cod_data_source_block DAC_P0
_cod_depositor_comments
;
The following automatic conversions were performed:

'_exptl_crystal_density_meas' value 'not measured' was changed to '?'
- the value is perceived as not measured.

Automatic conversion script
Id: cif_fix_values 3008 2015-01-20 13:52:24Z robertas 
;
_cod_database_code 4104049
_diffrn_reflns_uneti/neti 0.011

loop_
_symmetry_equiv_pos_as_xyz
'x, y, z'
'-x+1/2, -y+1/2, z+1/2'
'-y, x+1/2, z+1/4'
'y+1/2, -x, z+3/4'
'x, -y, z+1/2'
'-x+1/2, y+1/2, z'
'-y, -x+1/2, z+3/4'
'y+1/2, x, z+1/4'
'x+1/2, y+1/2, z+1/2'
'-x+1, -y+1, z+1'
'-y+1/2, x+1, z+3/4'
'y+1, -x+1/2, z+5/4'
'x+1/2, -y+1/2, z+1'
'-x+1, y+1, z+1/2'
'-y+1/2, -x+1, z+5/4'
'y+1, x+1/2, z+3/4'

loop_
_atom_site_label
_atom_site_type_symbol
_atom_site_fract_x
_atom_site_fract_y
_atom_site_fract_z
_atom_site_U_iso_or_equiv
_atom_site_adp_type
_atom_site_occupancy
_atom_site_symmetry_multiplicity
_atom_site_calc_flag
_atom_site_refinement_flags
Zn1 Zn 1.64875(17) 1.40358(17) -0.0021(3) 0.0475(16) Uiso 1 1 d .
Zn2 Zn 1.85068(17) 1.39949(16) 0.2930(3) 0.0420(15) Uiso 1 1 d .
C1 C 1.6238(9) 1.5268(9) 0.0152(15) 0.044(5) Uiso 1 1 d D
H1 H 1.5989 1.5202 0.0718 0.053 Uiso 1 1 calc R
C2 C 1.6820(8) 1.5134(8) -0.1107(14) 0.044(5) Uiso 1 1 d D
H2 H 1.7069 1.4968 -0.1596 0.053 Uiso 1 1 calc R
C3 C 1.9309(8) 1.3315(9) 0.1429(16) 0.044(5) Uiso 1 1 d D
H3 H 1.9034 1.3179 0.0958 0.053 Uiso 1 1 calc R
C4 C 1.5262(10) 1.3815(10) 0.0156(13) 0.072(7) Uiso 1 1 d D
H4 H 1.5211 1.3928 -0.0554 0.087 Uiso 1 1 calc R
C5 C 1.5654(9) 1.3662(10) 0.1645(15) 0.072(7) Uiso 1 1 d D
H5 H 1.5921 1.3633 0.2195 0.087 Uiso 1 1 calc R
C6 C 1.8530(10) 1.5098(10) 0.4222(15) 0.072(7) Uiso 1 1 d D
H6 H 1.8401 1.4918 0.4842 0.087 Uiso 1 1 calc R
C7 C 1.6445(8) 1.3811(6) -0.2321(18) 0.064(5) Uiso 1 1 d D
H7 H 1.6428 1.4200 -0.2461 0.077 Uiso 1 1 calc R
C8 C 1.6546(10) 1.3039(8) -0.1501(13) 0.064(5) Uiso 1 1 d D
H8 H 1.6603 1.2769 -0.0967 0.077 Uiso 1 1 calc R
C9 C 1.7928(7) 1.3545(10) 0.4952(15) 0.064(5) Uiso 1 1 d D
H9 H 1.7568 1.3551 0.4644 0.077 Uiso 1 1 calc R
C10 C 1.7500(12) 1.4065(6) 0.144(2) 0.045(4) Uiso 1 1 d D
H10 H 1.7587 1.4438 0.1253 0.054 Uiso 1 1 calc R
C11 C 1.7076(7) 1.3280(8) 0.1521(15) 0.045(4) Uiso 1 1 d D
H11 H 1.6816 1.2987 0.1415 0.054 Uiso 1 1 calc R
C12 C 1.7529(8) 1.3261(7) 0.2180(13) 0.045(4) Uiso 1 1 d D
H12 H 1.7637 1.2953 0.2604 0.054 Uiso 1 1 calc R
N1 N 1.6533(8) 1.4846(7) -0.0311(18) 0.047(6) Uiso 1 1 d D
N2 N 1.9209(7) 1.3679(9) 0.2255(17) 0.047(6) Uiso 1 1 d D
N3 N 1.5760(8) 1.3842(9) 0.0651(17) 0.039(5) Uiso 1 1 d D
N4 N 1.8612(8) 1.4837(8) 0.3264(18) 0.039(5) Uiso 1 1 d D
N5 N 1.6542(9) 1.3607(10) -0.1356(15) 0.044(4) Uiso 1 1 d D
N6 N 1.8422(10) 1.3627(10) 0.4420(14) 0.044(4) Uiso 1 1 d D
N7 N 1.7060(8) 1.3791(9) 0.1041(13) 0.038(4) Uiso 1 1 d D
N8 N 1.7803(9) 1.3771(9) 0.2118(15) 0.038(4) Uiso 1 1 d D

loop_
_atom_type_symbol
_atom_type_description
_atom_type_scat_dispersion_real
_atom_type_scat_dispersion_imag
_atom_type_scat_source
C C 0.0033 0.0016 'International Tables Vol C Tables 4.2.6.8 and 6.1.1.4'
H H 0.0000 0.0000 'International Tables Vol C Tables 4.2.6.8 and 6.1.1.4'
N N 0.0061 0.0033 'International Tables Vol C Tables 4.2.6.8 and 6.1.1.4'
Zn Zn 0.2839 1.4301 'International Tables Vol C Tables 4.2.6.8 and 6.1.1.4'

loop_
_exptl_crystal_face_index_h
_exptl_crystal_face_index_k
_exptl_crystal_face_index_l
_exptl_crystal_face_perp_dist
164.0091 175.5089 1.0000 0.0000
-10.0846 9.4810 1.0000 0.0480
-1.0000 1.0294 -5.5627 0.2100
1.0000 -1.0294 5.5627 0.2100
10.0846 -9.4810 -1.0000 0.0480
-164.0091 -175.5089 -1.0000 0.0960

loop_
_geom_angle_atom_site_label_1
_geom_angle_atom_site_label_2
_geom_angle_atom_site_label_3
_geom_angle
_geom_angle_site_symmetry_1
_geom_angle_site_symmetry_3
N1 Zn1 N5 110.2(9) . .
N1 Zn1 N3 110.8(9) . .
N5 Zn1 N3 107.6(8) . .
N1 Zn1 N7 111.9(9) . .
N5 Zn1 N7 112.1(9) . .
N3 Zn1 N7 103.9(9) . .
N2 Zn2 N8 111.8(8) . .
N2 Zn2 N4 110.3(9) . .
N8 Zn2 N4 117.2(8) . .
N2 Zn2 N6 107.7(9) . .
N8 Zn2 N6 105.3(9) . .
N4 Zn2 N6 103.6(9) . .
N2 C1 N1 116.4(11) 7_884 .
N2 C1 H1 121.8 7_884 .
N1 C1 H1 121.8 . .
C3 C2 N1 109.7(10) 7_884 .
C3 C2 H2 125.1 7_884 .
N1 C2 H2 125.1 . .
C2 C3 N2 109.9(10) 15_874 .
C2 C3 H3 125.0 15_874 .
N2 C3 H3 125.0 . .
N3 C4 N4 114.2(11) . 16_444
N3 C4 H4 122.9 . .
N4 C4 H4 122.9 16_444 .
N3 C5 C6 108.7(10) . 16_444
N3 C5 H5 125.7 . .
C6 C5 H5 125.7 16_444 .
C5 C6 N4 110.0(10) 8 .
C5 C6 H6 125.0 8 .
N4 C6 H6 125.0 . .
N5 C7 N6 115.0(11) . 3_844
N5 C7 H7 122.5 . .
N6 C7 H7 122.5 3_844 .
N5 C8 C9 108.7(10) . 3_844
N5 C8 H8 125.6 . .
C9 C8 H8 125.6 3_844 .
C8 C9 N6 109.4(11) 4_585 .
C8 C9 H9 125.3 4_585 .
N6 C9 H9 125.3 . .
N8 C10 N7 114.6(10) . .
N8 C10 H10 122.7 . .
N7 C10 H10 122.7 . .
N7 C11 C12 109.0(10) . .
N7 C11 H11 125.5 . .
C12 C11 H11 125.5 . .
C11 C12 N8 108.0(10) . .
C11 C12 H12 126.0 . .
N8 C12 H12 126.0 . .
C1 N1 C2 101.5(12) . .
C1 N1 Zn1 128.2(15) . .
C2 N1 Zn1 129.9(15) . .
C1 N2 C3 102.3(12) 15_874 .
C1 N2 Zn2 123.3(15) 15_874 .
C3 N2 Zn2 134.1(15) . .
C4 N3 C5 104.7(13) . .
C4 N3 Zn1 125.7(16) . .
C5 N3 Zn1 129.4(16) . .
C4 N4 C6 102.3(12) 8 .
C4 N4 Zn2 130.5(16) 8 .
C6 N4 Zn2 127.0(16) . .
C7 N5 C8 103.8(12) . .
C7 N5 Zn1 125.5(18) . .
C8 N5 Zn1 128.9(16) . .
C7 N6 C9 102.9(13) 4_585 .
C7 N6 Zn2 129.0(18) 4_585 .
C9 N6 Zn2 125.9(16) . .
C10 N7 C11 104.3(12) . .
C10 N7 Zn1 130.2(17) . .
C11 N7 Zn1 125.4(16) . .
C10 N8 C12 104.2(12) . .
C10 N8 Zn2 129.7(16) . .
C12 N8 Zn2 126.1(15) . .

loop_
_geom_bond_atom_site_label_1
_geom_bond_atom_site_label_2
_geom_bond_distance
_geom_bond_site_symmetry_2
Zn1 N1 1.940(18) .
Zn1 N5 1.947(19) .
Zn1 N3 1.957(19) .
Zn1 N7 1.972(18) .
Zn2 N2 1.995(18) .
Zn2 N8 2.008(19) .
Zn2 N4 2.037(19) .
Zn2 N6 2.056(19) .
C1 N2 1.336(15) 7_884
C1 N1 1.339(16) .
C1 H1 0.9300 .
C2 C3 1.347(5) 7_884
C2 N1 1.376(16) .
C2 H2 0.9300 .
C3 C2 1.347(5) 15_874
C3 N2 1.358(16) .
C3 H3 0.9300 .
C4 N3 1.323(16) .
C4 N4 1.341(16) 16_444
C4 H4 0.9300 .
C5 N3 1.331(16) .
C5 C6 1.347(5) 16_444
C5 H5 0.9300 .
C6 C5 1.347(5) 8
C6 N4 1.354(16) .
C6 H6 0.9300 .
C7 N5 1.314(16) .
C7 N6 1.326(16) 3_844
C7 H7 0.9300 .
C8 N5 1.345(17) .
C8 C9 1.346(5) 3_844
C8 H8 0.9300 .
C9 C8 1.346(5) 4_585
C9 N6 1.349(17) .
C9 H9 0.9300 .
C10 N8 1.302(16) .
C10 N7 1.315(16) .
C10 H10 0.9300 .
C11 N7 1.340(15) .
C11 C12 1.346(5) .
C11 H11 0.9300 .
C12 N8 1.363(15) .
C12 H12 0.9300 .
N2 C1 1.336(15) 15_874
N4 C4 1.341(16) 8
N6 C7 1.326(16) 4_585

loop_
_geom_torsion_atom_site_label_1
_geom_torsion_atom_site_label_2
_geom_torsion_atom_site_label_3
_geom_torsion_atom_site_label_4
_geom_torsion
_geom_torsion_site_symmetry_1
_geom_torsion_site_symmetry_4
N7 C11 C12 N8 0.3(19) . .
N2 C1 N1 C2 -2.0(19) 7_884 .
N2 C1 N1 Zn1 -175.5(16) 7_884 .
C3 C2 N1 C1 0.2(17) 7_884 .
C3 C2 N1 Zn1 173.6(16) 7_884 .
N5 Zn1 N1 C1 140.6(17) . .
N3 Zn1 N1 C1 21.6(19) . .
N7 Zn1 N1 C1 -93.9(18) . .
N5 Zn1 N1 C2 -31(2) . .
N3 Zn1 N1 C2 -150.2(17) . .
N7 Zn1 N1 C2 94.3(18) . .
C2 C3 N2 C1 2(2) 15_874 15_874
C2 C3 N2 Zn2 -171.6(17) 15_874 .
N8 Zn2 N2 C1 -179.2(16) . 15_874
N4 Zn2 N2 C1 48.5(18) . 15_874
N6 Zn2 N2 C1 -63.9(19) . 15_874
N8 Zn2 N2 C3 -6(3) . .
N4 Zn2 N2 C3 -138(2) . .
N6 Zn2 N2 C3 109(2) . .
N4 C4 N3 C5 -2(2) 16_444 .
N4 C4 N3 Zn1 172.9(18) 16_444 .
C6 C5 N3 C4 0.2(19) 16_444 .
C6 C5 N3 Zn1 -174.2(18) 16_444 .
N1 Zn1 N3 C4 74.8(16) . .
N5 Zn1 N3 C4 -45.7(18) . .
N7 Zn1 N3 C4 -164.8(15) . .
N1 Zn1 N3 C5 -111.8(19) . .
N5 Zn1 N3 C5 128(2) . .
N7 Zn1 N3 C5 9(2) . .
C5 C6 N4 C4 2(3) 8 8
C5 C6 N4 Zn2 177.6(13) 8 .
N2 Zn2 N4 C4 47(2) . 8
N8 Zn2 N4 C4 -82(2) . 8
N6 Zn2 N4 C4 162(2) . 8
N2 Zn2 N4 C6 -127(2) . .
N8 Zn2 N4 C6 104(2) . .
N6 Zn2 N4 C6 -12(2) . .
N6 C7 N5 C8 1.4(19) 3_844 .
N6 C7 N5 Zn1 -164.5(17) 3_844 .
C9 C8 N5 C7 0.4(19) 3_844 .
C9 C8 N5 Zn1 166(2) 3_844 .
N1 Zn1 N5 C7 -20(2) . .
N3 Zn1 N5 C7 101.0(17) . .
N7 Zn1 N5 C7 -145.3(16) . .
N1 Zn1 N5 C8 177.8(16) . .
N3 Zn1 N5 C8 -61.3(19) . .
N7 Zn1 N5 C8 52.4(19) . .
C8 C9 N6 C7 3(3) 4_585 4_585
C8 C9 N6 Zn2 -162.0(18) 4_585 .
N2 Zn2 N6 C7 47(2) . 4_585
N8 Zn2 N6 C7 166.1(18) . 4_585
N4 Zn2 N6 C7 -70.3(19) . 4_585
N2 Zn2 N6 C9 -153(2) . .
N8 Zn2 N6 C9 -33(2) . .
N4 Zn2 N6 C9 90(2) . .
N8 C10 N7 C11 1(3) . .
N8 C10 N7 Zn1 -178.5(14) . .
C12 C11 N7 C10 -1(2) . .
C12 C11 N7 Zn1 178.9(13) . .
N1 Zn1 N7 C10 -11(2) . .
N5 Zn1 N7 C10 113(2) . .
N3 Zn1 N7 C10 -131(2) . .
N1 Zn1 N7 C11 169.2(16) . .
N5 Zn1 N7 C11 -66.4(18) . .
N3 Zn1 N7 C11 49.6(18) . .
N7 C10 N8 C12 -1(3) . .
N7 C10 N8 Zn2 179.8(15) . .
C11 C12 N8 C10 0(2) . .
C11 C12 N8 Zn2 179.6(14) . .
N2 Zn2 N8 C10 -101(2) . .
N4 Zn2 N8 C10 28(2) . .
N6 Zn2 N8 C10 142(2) . .
N2 Zn2 N8 C12 79.8(19) . .
N4 Zn2 N8 C12 -151.4(17) . .
N6 Zn2 N8 C12 -36.9(19) . .
